data_7211543
loop_
_publ_author_name
'Schultheiss, Nate'
'Lorimer, Keith'
'Wolfe, Skylar'
'Desper, John'

_publ_section_title
;
 Attempted construction of minoxidil: carboxylic acid cocrystals; 7 salts
 and 1 cocrystal resulted
;
_journal_issue 3
_journal_name_full CrystEngComm
_journal_page_first 742
_journal_paper_doi 10.1039/b910136e
_journal_volume 12
_journal_year 2010
_chemical_absolute_configuration unk
_chemical_formula_moiety
;
(C9 H15 N5 O)4 (C4 H6 O6)2 (H2O)
;
_chemical_formula_sum 'C44 H74 N20 O17'
_chemical_formula_weight 1155.22
_chemical_name_common '3189-81-07 minoxidil'
_chemical_name_systematic
;
3189-81-07 minoxidil : L-tartaric acid
;
_space_group_IT_number 5
_symmetry_cell_setting monoclinic
_symmetry_space_group_name_Hall 'C 2y'
_symmetry_space_group_name_H-M 'C 1 2 1'
_atom_sites_solution_hydrogens geom
_atom_sites_solution_primary direct
_atom_sites_solution_secondary difmap
_audit_creation_method SHELXL-97
_cell_angle_alpha 90.00
_cell_angle_beta 105.048(7)
_cell_angle_gamma 90.00
_cell_formula_units_Z 4
_cell_length_a 19.283(2)
_cell_length_b 9.7242(13)
_cell_length_c 30.545(4)
_cell_measurement_reflns_used 4300
_cell_measurement_temperature 120(2)
_cell_measurement_theta_max 31.44
_cell_measurement_theta_min 2.36
_cell_volume 5531.1(12)
_computing_cell_refinement 'Bruker SMART'
_computing_data_collection 'Bruker SMART'
_computing_data_reduction 'Bruker SAINT'
_computing_molecular_graphics 'Bruker SHELXTL'
_computing_publication_material 'Bruker SHELXTL'
_computing_structure_refinement 'SHELXL-97 (Sheldrick, 1997)'
_computing_structure_solution 'SHELXS-97 (Sheldrick, 1990)'
_diffrn_ambient_temperature 120(2)
_diffrn_measured_fraction_theta_full 0.987
_diffrn_measured_fraction_theta_max 0.973
_diffrn_measurement_device_type 'CCD area detector'
_diffrn_measurement_method 'phi and omega scans'
_diffrn_radiation_monochromator graphite
_diffrn_radiation_source 'fine-focus sealed tube'
_diffrn_radiation_type MoK\a
_diffrn_radiation_wavelength 0.71073
_diffrn_reflns_av_R_equivalents 0.0000
_diffrn_reflns_av_sigmaI/netI 0.0302
_diffrn_reflns_limit_h_max 27
_diffrn_reflns_limit_h_min -28
_diffrn_reflns_limit_k_max 14
_diffrn_reflns_limit_k_min 0
_diffrn_reflns_limit_l_max 45
_diffrn_reflns_limit_l_min 0
_diffrn_reflns_number 20228
_diffrn_reflns_theta_full 25.00
_diffrn_reflns_theta_max 31.70
_diffrn_reflns_theta_min 2.36
_exptl_absorpt_coefficient_mu 0.108
_exptl_absorpt_correction_T_max 0.9840
_exptl_absorpt_correction_T_min 0.9735
_exptl_absorpt_correction_type multi-scan
_exptl_absorpt_process_details TWINABS
_exptl_crystal_colour colourless
_exptl_crystal_density_diffrn 1.387
_exptl_crystal_density_method 'not measured'
_exptl_crystal_description prism
_exptl_crystal_F_000 2448
_exptl_crystal_size_max 0.25
_exptl_crystal_size_mid 0.20
_exptl_crystal_size_min 0.15
_refine_diff_density_max 1.200
_refine_diff_density_min -0.332
_refine_diff_density_rms 0.060
_refine_ls_extinction_method none
_refine_ls_goodness_of_fit_ref 1.006
_refine_ls_hydrogen_treatment mixed
_refine_ls_matrix_type full
_refine_ls_number_parameters 808
_refine_ls_number_reflns 20228
_refine_ls_number_restraints 1
_refine_ls_restrained_S_all 1.006
_refine_ls_R_factor_all 0.0523
_refine_ls_R_factor_gt 0.0445
_refine_ls_shift/su_max 0.001
_refine_ls_shift/su_mean 0.000
_refine_ls_structure_factor_coef Fsqd
_refine_ls_weighting_details 'calc w=1/[\s^2^(Fo^2^)+(0.0800P)^2^+1.4000P] where P=(Fo^2^+2Fc^2^)/3'
_refine_ls_weighting_scheme calc
_refine_ls_wR_factor_gt 0.1195
_refine_ls_wR_factor_ref 0.1255
_reflns_number_gt 18020
_reflns_number_total 20228
_reflns_threshold_expression >2sigma(I)
_cod_data_source_file b910136e.txt
_cod_data_source_block ns0802m
_cod_depositor_comments
;
The following automatic conversions were performed:

'_symmetry_cell_setting' value 'Monoclinic' changed to 'monoclinic'
according to /home/saulius/struct/CIF-dictionaries/cif_core.dic
dictionary named 'cif_core.dic' version 2.4.2 from 2011-04-26.

Automatic conversion script
Id: cif_fix_values 1891 2012-01-12 08:04:46Z andrius 
;
_cod_original_cell_volume 5531.0(12)
_cod_original_sg_symbol_H-M C2
_cod_database_code 7211543

loop_
_symmetry_equiv_pos_as_xyz
'x, y, z'
'-x, y, -z'
'x+1/2, y+1/2, z'
'-x+1/2, y+1/2, -z'

loop_
_atom_site_label
_atom_site_type_symbol
_atom_site_fract_x
_atom_site_fract_y
_atom_site_fract_z
_atom_site_U_iso_or_equiv
_atom_site_adp_type
_atom_site_occupancy
_atom_site_symmetry_multiplicity
_atom_site_calc_flag
_atom_site_refinement_flags
_atom_site_disorder_assembly
_atom_site_disorder_group
_atom_site_attached_hydrogens
O1S O 0.41613(18) 0.5469(3) 0.52709(7) 0.0621(9) Uani 0.640(3) 1 d P A 1 2
O2S O 0.3858(3) 0.6759(5) 0.52485(13) 0.0621(9) Uani 0.360(3) 1 d P A 2 2
N11_1 N 0.56820(6) 0.64094(13) 0.11356(4) 0.0153(2) Uani 1 1 d . . . 0
O11_1 O 0.52044(5) 0.70136(12) 0.13442(3) 0.01804(19) Uani 1 1 d . . . 0
H11_1 H 0.4956(11) 0.613(2) 0.1455(7) 0.022 Uiso 1 1 d . . . 0
C12_1 C 0.54386(7) 0.59130(16) 0.07051(4) 0.0164(2) Uani 1 1 d . . . 0
N12_1 N 0.47314(7) 0.60213(16) 0.05159(4) 0.0223(3) Uani 1 1 d . . . 0
H12A_1 H 0.4537(12) 0.569(3) 0.0235(7) 0.027 Uiso 1 1 d . . . 0
H12B_1 H 0.4446(12) 0.617(3) 0.0717(7) 0.027 Uiso 1 1 d . . . 0
N13_1 N 0.58742(6) 0.53582(14) 0.04823(4) 0.0172(2) Uani 1 1 d . . . 0
C14_1 C 0.65923(7) 0.53019(15) 0.06956(4) 0.0154(2) Uani 1 1 d . . . 0
C15_1 C 0.68746(7) 0.59334(16) 0.11155(4) 0.0161(2) Uani 1 1 d . . . 0
H15_1 H 0.7379 0.5981 0.1243 0.019 Uiso 1 1 calc R . . 0
C16_1 C 0.64016(7) 0.64892(15) 0.13419(4) 0.0151(2) Uani 1 1 d . . . 0
N16_1 N 0.65842(7) 0.71130(15) 0.17433(4) 0.0189(2) Uani 1 1 d . . . 0
H16A_1 H 0.6206(11) 0.724(2) 0.1890(7) 0.023 Uiso 1 1 d . . . 0
H16B_1 H 0.6997(12) 0.709(3) 0.1882(7) 0.023 Uiso 1 1 d . . . 0
N21_1 N 0.70079(7) 0.45857(14) 0.04785(4) 0.0183(2) Uani 1 1 d . . . 0
C22_1 C 0.67320(9) 0.42485(18) -0.00041(5) 0.0251(3) Uani 1 1 d . . . 0
H22A_1 H 0.6798 0.5053 -0.0188 0.030 Uiso 1 1 calc R . . 0
H22B_1 H 0.6211 0.4060 -0.0069 0.030 Uiso 1 1 calc R . . 0
C23_1 C 0.71044(10) 0.30081(19) -0.01459(5) 0.0273(3) Uani 1 1 d . . . 0
H23A_1 H 0.6969 0.2167 -0.0005 0.033 Uiso 1 1 calc R . . 0
H23B_1 H 0.6944 0.2897 -0.0479 0.033 Uiso 1 1 calc R . . 0
C24_1 C 0.79148(11) 0.3183(2) -0.00019(6) 0.0315(4) Uani 1 1 d . . . 0
H24A_1 H 0.8056 0.4010 -0.0147 0.038 Uiso 1 1 calc R . . 0
H24B_1 H 0.8151 0.2373 -0.0096 0.038 Uiso 1 1 calc R . . 0
C25_1 C 0.81466(9) 0.3334(2) 0.05113(6) 0.0269(3) Uani 1 1 d . . . 0
H25A_1 H 0.8675 0.3431 0.0612 0.032 Uiso 1 1 calc R . . 0
H25B_1 H 0.8011 0.2496 0.0654 0.032 Uiso 1 1 calc R . . 0
C26_1 C 0.77946(8) 0.45879(17) 0.06647(5) 0.0208(3) Uani 1 1 d . . . 0
H26A_1 H 0.7909 0.4599 0.1000 0.025 Uiso 1 1 calc R . . 0
H26B_1 H 0.7996 0.5434 0.0566 0.025 Uiso 1 1 calc R . . 0
N11_2 N 0.27745(6) -0.13692(14) 0.21243(4) 0.0176(2) Uani 1 1 d . . . 0
O11_2 O 0.33688(5) -0.09914(12) 0.24646(3) 0.0192(2) Uani 1 1 d . . . 0
H11_2 H 0.3628(12) -0.011(3) 0.2329(7) 0.023 Uiso 1 1 d . . . 0
C12_2 C 0.28677(8) -0.20809(16) 0.17588(5) 0.0182(3) Uani 1 1 d . . . 0
N12_2 N 0.35378(7) -0.22126(16) 0.17165(4) 0.0224(3) Uani 1 1 d . . . 0
H12A_2 H 0.3637(12) -0.283(3) 0.1514(8) 0.027 Uiso 1 1 d . . . 0
H12B_2 H 0.3906(13) -0.194(3) 0.1921(8) 0.027 Uiso 1 1 d . . . 0
N13_2 N 0.23153(7) -0.25831(15) 0.14462(4) 0.0199(2) Uani 1 1 d . . . 0
C14_2 C 0.16423(8) -0.23800(16) 0.14934(5) 0.0189(3) Uani 1 1 d . . . 0
C15_2 C 0.15147(8) -0.15883(16) 0.18465(5) 0.0190(3) Uani 1 1 d . . . 0
H15_2 H 0.1038 -0.1403 0.1863 0.023 Uiso 1 1 calc R . . 0
C16_2 C 0.20985(8) -0.10811(16) 0.21712(5) 0.0182(3) Uani 1 1 d . . . 0
N16_2 N 0.20633(7) -0.03423(15) 0.25339(4) 0.0211(2) Uani 1 1 d . . . 0
H16B_2 H 0.2443(12) 0.011(3) 0.2686(8) 0.025 Uiso 1 1 d . . . 0
H16A_2 H 0.1650(12) 0.015(3) 0.2525(7) 0.025 Uiso 1 1 d . . . 0
N21_2 N 0.11041(7) -0.29906(17) 0.11776(4) 0.0244(3) Uani 1 1 d . . . 0
C22_2 C 0.03462(9) -0.2785(2) 0.11562(7) 0.0341(4) Uani 1 1 d . . . 0
H22A_2 H 0.0137 -0.2116 0.0913 0.041 Uiso 1 1 calc R . . 0
H22B_2 H 0.0301 -0.2398 0.1447 0.041 Uiso 1 1 calc R . . 0
C23_2 C -0.00679(9) -0.4132(2) 0.10623(6) 0.0333(4) Uani 1 1 d . . . 0
H23A_2 H -0.0586 -0.3945 0.1017 0.040 Uiso 1 1 calc R . . 0
H23B_2 H 0.0090 -0.4746 0.1328 0.040 Uiso 1 1 calc R . . 0
C24_2 C 0.00476(10) -0.4850(2) 0.06442(6) 0.0324(4) Uani 1 1 d . . . 0
H24A_2 H -0.0186 -0.5765 0.0611 0.039 Uiso 1 1 calc R . . 0
H24B_2 H -0.0174 -0.4302 0.0371 0.039 Uiso 1 1 calc R . . 0
C25_2 C 0.08449(10) -0.5017(2) 0.06870(7) 0.0342(4) Uani 1 1 d . . . 0
H25A_2 H 0.1053 -0.5656 0.0939 0.041 Uiso 1 1 calc R . . 0
H25B_2 H 0.0915 -0.5421 0.0404 0.041 Uiso 1 1 calc R . . 0
C26_2 C 0.12316(9) -0.3649(2) 0.07750(5) 0.0282(3) Uani 1 1 d . . . 0
H26A_2 H 0.1753 -0.3795 0.0819 0.034 Uiso 1 1 calc R . . 0
H26B_2 H 0.1059 -0.3041 0.0509 0.034 Uiso 1 1 calc R . . 0
N11_3 N 0.61744(6) 1.08201(13) 0.25457(4) 0.0166(2) Uani 1 1 d . . . 0
O11_3 O 0.56397(5) 1.03766(12) 0.21754(3) 0.0190(2) Uani 1 1 d . . . 0
H11_3 H 0.5442(11) 0.957(3) 0.2270(7) 0.023 Uiso 1 1 d . . . 0
C12_3 C 0.59961(7) 1.16358(16) 0.28644(4) 0.0178(3) Uani 1 1 d . . . 0
N12_3 N 0.52955(7) 1.18068(17) 0.28282(5) 0.0253(3) Uani 1 1 d . . . 0
H12A_3 H 0.5146(12) 1.239(3) 0.3020(8) 0.030 Uiso 1 1 d . . . 0
H12B_3 H 0.5017(13) 1.145(3) 0.2628(8) 0.030 Uiso 1 1 d . . . 0
N13_3 N 0.64843(6) 1.22125(14) 0.31965(4) 0.0184(2) Uani 1 1 d . . . 0
C14_3 C 0.71910(7) 1.20135(16) 0.32118(4) 0.0170(2) Uani 1 1 d . . . 0
C15_3 C 0.74049(7) 1.12472(16) 0.28787(5) 0.0171(2) Uani 1 1 d . . . 0
H15_3 H 0.7899 1.1132 0.2891 0.021 Uiso 1 1 calc R . . 0
C16_3 C 0.68781(7) 1.06667(15) 0.25334(4) 0.0156(2) Uani 1 1 d . . . 0
N16_3 N 0.69921(7) 0.99591(15) 0.21855(4) 0.0195(2) Uani 1 1 d . . . 0
H16B_3 H 0.6626(12) 0.970(3) 0.1975(7) 0.023 Uiso 1 1 d . . . 0
H16A_3 H 0.7434(12) 0.986(3) 0.2187(7) 0.023 Uiso 1 1 d . . . 0
N21_3 N 0.76688(7) 1.26119(16) 0.35640(4) 0.0239(3) Uani 1 1 d . . . 0
C22_3 C 0.84471(8) 1.2465(2) 0.36489(6) 0.0277(3) Uani 1 1 d . . . 0
H22A_3 H 0.8561 1.1985 0.3390 0.033 Uiso 1 1 calc R . . 0
H22B_3 H 0.8634 1.1903 0.3925 0.033 Uiso 1 1 calc R . . 0
C23_3 C 0.88097(10) 1.3877(2) 0.37119(6) 0.0322(4) Uani 1 1 d . . . 0
H23A_3 H 0.8664 1.4400 0.3425 0.039 Uiso 1 1 calc R . . 0
H23B_3 H 0.9338 1.3758 0.3789 0.039 Uiso 1 1 calc R . . 0
C24_3 C 0.86007(10) 1.4683(2) 0.40895(6) 0.0317(4) Uani 1 1 d . . . 0
H24A_3 H 0.8796 1.4216 0.4384 0.038 Uiso 1 1 calc R . . 0
H24B_3 H 0.8809 1.5619 0.4110 0.038 Uiso 1 1 calc R . . 0
C25_3 C 0.77878(10) 1.4779(2) 0.39911(6) 0.0303(3) Uani 1 1 d . . . 0
H25A_3 H 0.7600 1.5339 0.3715 0.036 Uiso 1 1 calc R . . 0
H25B_3 H 0.7657 1.5243 0.4247 0.036 Uiso 1 1 calc R . . 0
C26_3 C 0.74454(9) 1.33521(19) 0.39225(5) 0.0254(3) Uani 1 1 d . . . 0
H26A_3 H 0.7592 1.2825 0.4209 0.030 Uiso 1 1 calc R . . 0
H26B_3 H 0.6916 1.3442 0.3839 0.030 Uiso 1 1 calc R . . 0
N11_4 N 0.31885(6) 0.35455(14) 0.37297(4) 0.0186(2) Uani 1 1 d . . . 0
O11_4 O 0.37048(6) 0.27691(13) 0.36019(4) 0.0227(2) Uani 1 1 d . . . 0
H11_4 H 0.3973(13) 0.325(3) 0.3464(8) 0.027 Uiso 1 1 d . . . 0
C12_4 C 0.33418(8) 0.41201(18) 0.41562(5) 0.0214(3) Uani 1 1 d . . . 0
N12_4 N 0.40320(8) 0.4114(2) 0.43946(5) 0.0312(3) Uani 1 1 d . . . 0
H12A_4 H 0.4131(13) 0.454(3) 0.4642(9) 0.037 Uiso 1 1 d . . . 0
H12B_4 H 0.4340(14) 0.403(3) 0.4248(9) 0.037 Uiso 1 1 d . . . 0
N13_4 N 0.28360(7) 0.46515(17) 0.43247(4) 0.0251(3) Uani 1 1 d . . . 0
C14_4 C 0.21370(8) 0.45616(17) 0.40749(4) 0.0196(3) Uani 1 1 d . . . 0
C15_4 C 0.19497(7) 0.39126(16) 0.36538(4) 0.0175(2) Uani 1 1 d . . . 0
H15_4 H 0.1461 0.3840 0.3487 0.021 Uiso 1 1 calc R . . 0
C16_4 C 0.24883(7) 0.33793(16) 0.34846(5) 0.0176(2) Uani 1 1 d . . . 0
N16_4 N 0.23726(7) 0.26792(16) 0.30980(4) 0.0213(2) Uani 1 1 d . . . 0
H16A_4 H 0.2727(12) 0.251(3) 0.2954(8) 0.026 Uiso 1 1 d . . . 0
H16B_4 H 0.1963(12) 0.260(3) 0.2929(7) 0.026 Uiso 1 1 d . . . 0
N21_4 N 0.16392(7) 0.51607(18) 0.42544(4) 0.0267(3) Uani 1 1 d . . . 0
C22_4 C 0.18031(12) 0.5468(2) 0.47408(6) 0.0344(4) Uani 1 1 d . . . 0
H22A_4 H 0.2330 0.5521 0.4866 0.041 Uiso 1 1 calc R . . 0
H22B_4 H 0.1622 0.4713 0.4898 0.041 Uiso 1 1 calc R . . 0
C23_4 C 0.14666(12) 0.6813(2) 0.48307(7) 0.0394(5) Uani 1 1 d . . . 0
H23A_4 H 0.1550 0.6945 0.5162 0.047 Uiso 1 1 calc R . . 0
H23B_4 H 0.1697 0.7586 0.4711 0.047 Uiso 1 1 calc R . . 0
C24_4 C 0.06667(13) 0.6821(3) 0.46088(8) 0.0476(6) Uani 1 1 d . . . 0
H24A_4 H 0.0463 0.7729 0.4653 0.057 Uiso 1 1 calc R . . 0
H24B_4 H 0.0427 0.6114 0.4751 0.057 Uiso 1 1 calc R . . 0
C25_4 C 0.05336(10) 0.6521(2) 0.41003(7) 0.0368(4) Uani 1 1 d . . . 0
H25A_4 H 0.0010 0.6482 0.3959 0.044 Uiso 1 1 calc R . . 0
H25B_4 H 0.0735 0.7279 0.3955 0.044 Uiso 1 1 calc R . . 0
C26_4 C 0.08750(9) 0.5171(2) 0.40171(6) 0.0301(4) Uani 1 1 d . . . 0
H26A_4 H 0.0630 0.4397 0.4126 0.036 Uiso 1 1 calc R . . 0
H26B_4 H 0.0817 0.5047 0.3688 0.036 Uiso 1 1 calc R . . 0
O10_5 O 0.47577(6) 0.49948(13) 0.16770(4) 0.0218(2) Uani 1 1 d . . . 0
C11_5 C 0.41155(8) 0.47077(17) 0.14565(5) 0.0191(3) Uani 1 1 d . . . 0
O11_5 O 0.37330(6) 0.54006(13) 0.11423(4) 0.0238(2) Uani 1 1 d . . . 0
C12_5 C 0.37995(9) 0.34003(18) 0.16046(5) 0.0227(3) Uani 1 1 d . . . 0
H12A_5 H 0.4092 0.2597 0.1553 0.027 Uiso 1 1 calc R . . 0
O12_5 O 0.30868(8) 0.3206(2) 0.13499(4) 0.0409(4) Uani 1 1 d . . . 0
H12_5 H 0.2955(16) 0.393(4) 0.1235(11) 0.049 Uiso 1 1 d . . . 0
C13_5 C 0.38371(7) 0.34792(16) 0.21115(4) 0.0163(2) Uani 1 1 d . . . 0
H13A_5 H 0.4350 0.3573 0.2287 0.020 Uiso 1 1 calc R . . 0
O13_5 O 0.34518(6) 0.46456(12) 0.21897(4) 0.0223(2) Uani 1 1 d . . . 0
H13_5 H 0.3703(13) 0.512(3) 0.2365(8) 0.027 Uiso 1 1 d . . . 0
C14_5 C 0.35321(7) 0.21478(16) 0.22492(4) 0.0165(2) Uani 1 1 d . . . 0
O14_5 O 0.29671(5) 0.21525(12) 0.23697(3) 0.0201(2) Uani 1 1 d . . . 0
O15_5 O 0.39021(6) 0.10716(12) 0.22228(4) 0.0231(2) Uani 1 1 d . . . 0
O10_6 O 0.50077(6) 0.83444(13) 0.24197(4) 0.0230(2) Uani 1 1 d . . . 0
C11_6 C 0.53585(7) 0.72585(16) 0.25525(4) 0.0181(3) Uani 1 1 d . . . 0
O11_6 O 0.59781(5) 0.69899(13) 0.25218(4) 0.0216(2) Uani 1 1 d . . . 0
C12_6 C 0.49747(7) 0.61651(16) 0.27631(5) 0.0178(3) Uani 1 1 d . . . 0
H12A_6 H 0.4936 0.5317 0.2573 0.021 Uiso 1 1 calc R . . 0
O12_6 O 0.42684(6) 0.65584(14) 0.27676(4) 0.0245(2) Uani 1 1 d . . . 0
H12_6 H 0.4186(12) 0.743(3) 0.2670(8) 0.029 Uiso 1 1 d . . . 0
C13_6 C 0.54061(8) 0.5795(2) 0.32409(5) 0.0259(3) Uani 1 1 d . . . 0
H13A_6 H 0.5847 0.5281 0.3223 0.031 Uiso 1 1 calc R . . 0
O13_6 O 0.56114(10) 0.7015(2) 0.34980(5) 0.0508(5) Uani 1 1 d . . . 0
H13_6 H 0.5499(17) 0.681(4) 0.3765(11) 0.061 Uiso 1 1 d . . . 0
C14_6 C 0.49549(8) 0.48840(18) 0.34712(5) 0.0229(3) Uani 1 1 d . . . 0
O14_6 O 0.49688(8) 0.51657(18) 0.38712(4) 0.0409(4) Uani 1 1 d . . . 0
O15_6 O 0.45916(6) 0.39321(13) 0.32401(4) 0.0247(2) Uani 1 1 d . . . 0

loop_
_atom_site_aniso_label
_atom_site_aniso_U_11
_atom_site_aniso_U_22
_atom_site_aniso_U_33
_atom_site_aniso_U_23
_atom_site_aniso_U_13
_atom_site_aniso_U_12
O1S 0.099(2) 0.0425(13) 0.0218(7) -0.0120(8) -0.0265(10) 0.0349(13)
O2S 0.099(2) 0.0425(13) 0.0218(7) -0.0120(8) -0.0265(10) 0.0349(13)
N11_1 0.0130(5) 0.0183(6) 0.0152(4) -0.0014(4) 0.0049(4) -0.0008(4)
O11_1 0.0157(4) 0.0195(5) 0.0219(4) -0.0023(4) 0.0101(3) 0.0010(4)
C12_1 0.0132(5) 0.0192(6) 0.0164(5) -0.0002(5) 0.0033(4) -0.0008(5)
N12_1 0.0139(5) 0.0338(7) 0.0181(5) -0.0045(5) 0.0020(4) -0.0003(5)
N13_1 0.0151(5) 0.0206(6) 0.0161(4) -0.0017(4) 0.0041(4) -0.0001(4)
C14_1 0.0147(5) 0.0161(6) 0.0153(5) 0.0019(4) 0.0040(4) 0.0007(5)
C15_1 0.0142(5) 0.0177(6) 0.0164(5) -0.0011(5) 0.0039(4) -0.0006(5)
C16_1 0.0146(5) 0.0150(6) 0.0159(5) 0.0011(4) 0.0042(4) -0.0017(5)
N16_1 0.0156(5) 0.0241(6) 0.0169(5) -0.0040(5) 0.0038(4) -0.0027(5)
N21_1 0.0187(5) 0.0200(6) 0.0166(4) -0.0013(4) 0.0056(4) 0.0032(5)
C22_1 0.0335(8) 0.0256(8) 0.0164(5) -0.0017(5) 0.0066(5) 0.0082(6)
C23_1 0.0411(9) 0.0227(8) 0.0219(6) -0.0004(6) 0.0150(6) 0.0081(7)
C24_1 0.0377(9) 0.0296(9) 0.0344(8) 0.0017(7) 0.0223(7) 0.0101(7)
C25_1 0.0235(7) 0.0247(8) 0.0357(8) 0.0028(6) 0.0132(6) 0.0068(6)
C26_1 0.0164(6) 0.0207(7) 0.0271(6) 0.0029(5) 0.0089(5) 0.0025(5)
N11_2 0.0150(5) 0.0188(6) 0.0185(5) 0.0004(4) 0.0033(4) -0.0015(4)
O11_2 0.0155(4) 0.0190(5) 0.0207(4) 0.0005(4) 0.0006(3) -0.0023(4)
C12_2 0.0203(6) 0.0161(6) 0.0191(5) 0.0038(5) 0.0066(5) -0.0008(5)
N12_2 0.0198(6) 0.0247(7) 0.0234(5) -0.0010(5) 0.0067(5) 0.0013(5)
N13_2 0.0179(5) 0.0226(6) 0.0195(5) 0.0005(4) 0.0054(4) -0.0021(5)
C14_2 0.0170(6) 0.0196(7) 0.0201(6) 0.0017(5) 0.0051(5) -0.0018(5)
C15_2 0.0159(6) 0.0187(7) 0.0232(6) 0.0008(5) 0.0067(5) -0.0026(5)
C16_2 0.0183(6) 0.0151(6) 0.0218(6) 0.0052(5) 0.0061(5) -0.0014(5)
N16_2 0.0187(6) 0.0207(6) 0.0249(5) -0.0004(5) 0.0076(4) -0.0017(5)
N21_2 0.0150(5) 0.0329(8) 0.0260(6) -0.0091(6) 0.0063(4) -0.0033(5)
C22_2 0.0161(7) 0.0419(11) 0.0428(9) -0.0188(8) 0.0052(6) 0.0006(7)
C23_2 0.0216(7) 0.0523(12) 0.0283(7) -0.0113(8) 0.0107(6) -0.0107(8)
C24_2 0.0283(8) 0.0386(10) 0.0330(7) -0.0135(7) 0.0127(6) -0.0128(7)
C25_2 0.0287(8) 0.0348(10) 0.0414(9) -0.0143(8) 0.0134(7) -0.0027(7)
C26_2 0.0213(7) 0.0409(10) 0.0242(6) -0.0091(7) 0.0092(5) -0.0057(7)
N11_3 0.0133(5) 0.0187(6) 0.0177(5) -0.0020(4) 0.0037(4) -0.0023(4)
O11_3 0.0155(4) 0.0222(5) 0.0180(4) -0.0009(4) 0.0018(3) -0.0042(4)
C12_3 0.0159(6) 0.0191(7) 0.0194(5) 0.0015(5) 0.0064(4) 0.0013(5)
N12_3 0.0146(5) 0.0337(8) 0.0273(6) -0.0078(6) 0.0051(5) 0.0023(5)
N13_3 0.0152(5) 0.0205(6) 0.0202(5) -0.0015(4) 0.0061(4) -0.0003(4)
C14_3 0.0157(6) 0.0170(6) 0.0187(5) -0.0001(5) 0.0051(4) -0.0011(5)
C15_3 0.0151(6) 0.0174(6) 0.0195(5) 0.0000(5) 0.0057(4) 0.0000(5)
C16_3 0.0157(6) 0.0139(6) 0.0178(5) 0.0018(4) 0.0056(4) 0.0001(4)
N16_3 0.0177(5) 0.0204(6) 0.0213(5) -0.0028(4) 0.0067(4) 0.0012(5)
N21_3 0.0162(5) 0.0308(7) 0.0245(5) -0.0100(5) 0.0050(4) -0.0028(5)
C22_3 0.0156(6) 0.0359(9) 0.0296(7) -0.0079(7) 0.0023(5) -0.0035(6)
C23_3 0.0263(8) 0.0413(10) 0.0292(7) -0.0015(7) 0.0076(6) -0.0123(7)
C24_3 0.0374(9) 0.0268(9) 0.0299(7) -0.0035(6) 0.0070(6) -0.0127(7)
C25_3 0.0386(9) 0.0251(8) 0.0266(7) -0.0041(6) 0.0072(6) -0.0031(7)
C26_3 0.0253(7) 0.0299(8) 0.0219(6) -0.0068(6) 0.0079(5) -0.0041(6)
N11_4 0.0146(5) 0.0203(6) 0.0212(5) -0.0008(4) 0.0054(4) -0.0004(4)
O11_4 0.0170(5) 0.0192(5) 0.0347(5) 0.0016(4) 0.0116(4) 0.0018(4)
C12_4 0.0194(6) 0.0239(7) 0.0195(6) 0.0010(5) 0.0023(5) -0.0039(6)
N12_4 0.0183(6) 0.0474(10) 0.0251(6) -0.0028(6) 0.0006(5) -0.0033(6)
N13_4 0.0218(6) 0.0307(7) 0.0209(5) -0.0029(5) 0.0023(4) 0.0007(5)
C14_4 0.0197(6) 0.0217(7) 0.0173(5) 0.0006(5) 0.0046(5) 0.0019(5)
C15_4 0.0140(5) 0.0202(6) 0.0180(5) -0.0010(5) 0.0035(4) -0.0013(5)
C16_4 0.0172(6) 0.0165(6) 0.0195(5) 0.0013(5) 0.0055(4) -0.0014(5)
N16_4 0.0176(5) 0.0271(7) 0.0195(5) -0.0044(5) 0.0054(4) -0.0026(5)
N21_4 0.0227(6) 0.0372(8) 0.0205(5) -0.0007(5) 0.0061(4) 0.0103(6)
C22_4 0.0460(10) 0.0384(10) 0.0215(6) 0.0011(7) 0.0138(7) 0.0150(8)
C23_4 0.0498(11) 0.0390(11) 0.0336(8) -0.0011(8) 0.0186(8) 0.0141(9)
C24_4 0.0438(11) 0.0512(14) 0.0549(12) 0.0002(11) 0.0256(10) 0.0208(10)
C25_4 0.0280(8) 0.0391(11) 0.0460(10) 0.0090(8) 0.0146(7) 0.0127(8)
C26_4 0.0204(7) 0.0346(10) 0.0367(8) 0.0057(7) 0.0099(6) 0.0058(7)
O10_5 0.0164(4) 0.0242(6) 0.0255(5) 0.0040(4) 0.0065(4) -0.0027(4)
C11_5 0.0193(6) 0.0198(7) 0.0209(5) -0.0039(5) 0.0104(5) -0.0036(5)
O11_5 0.0210(5) 0.0281(6) 0.0223(4) 0.0009(4) 0.0055(4) -0.0031(4)
C12_5 0.0274(7) 0.0216(7) 0.0221(6) -0.0059(5) 0.0119(5) -0.0093(6)
O12_5 0.0399(7) 0.0536(10) 0.0236(5) 0.0021(6) -0.0016(5) -0.0311(7)
C13_5 0.0135(5) 0.0164(6) 0.0200(5) -0.0014(5) 0.0059(4) -0.0016(5)
O13_5 0.0207(5) 0.0183(5) 0.0299(5) -0.0066(4) 0.0102(4) -0.0022(4)
C14_5 0.0132(5) 0.0179(6) 0.0179(5) -0.0015(5) 0.0033(4) -0.0031(5)
O14_5 0.0157(4) 0.0235(5) 0.0229(4) -0.0001(4) 0.0082(3) -0.0022(4)
O15_5 0.0162(5) 0.0181(5) 0.0368(6) 0.0008(4) 0.0101(4) 0.0000(4)
O10_6 0.0181(5) 0.0210(5) 0.0314(5) 0.0033(4) 0.0090(4) -0.0016(4)
C11_6 0.0156(6) 0.0221(7) 0.0168(5) -0.0026(5) 0.0046(4) -0.0050(5)
O11_6 0.0150(4) 0.0279(6) 0.0228(4) -0.0003(4) 0.0066(4) -0.0024(4)
C12_6 0.0134(5) 0.0213(7) 0.0190(5) -0.0007(5) 0.0049(4) -0.0025(5)
O12_6 0.0160(5) 0.0236(6) 0.0364(6) 0.0072(5) 0.0109(4) 0.0010(4)
C13_6 0.0178(6) 0.0346(9) 0.0233(6) 0.0063(6) 0.0017(5) -0.0068(6)
O13_6 0.0641(10) 0.0611(11) 0.0251(5) -0.0063(6) 0.0080(6) -0.0460(9)
C14_6 0.0179(6) 0.0262(8) 0.0241(6) 0.0061(6) 0.0045(5) -0.0019(6)
O14_6 0.0471(8) 0.0520(9) 0.0224(5) 0.0004(6) 0.0065(5) -0.0263(7)
O15_6 0.0244(5) 0.0213(5) 0.0316(5) -0.0013(4) 0.0132(4) -0.0024(4)

loop_
_atom_type_symbol
_atom_type_description
_atom_type_scat_dispersion_real
_atom_type_scat_dispersion_imag
_atom_type_scat_source
C C 0.0033 0.0016 'International Tables Vol C Tables 4.2.6.8 and 6.1.1.4'
H H 0.0000 0.0000 'International Tables Vol C Tables 4.2.6.8 and 6.1.1.4'
N N 0.0061 0.0033 'International Tables Vol C Tables 4.2.6.8 and 6.1.1.4'
O O 0.0106 0.0060 'International Tables Vol C Tables 4.2.6.8 and 6.1.1.4'

loop_
_geom_angle_atom_site_label_1
_geom_angle_atom_site_label_2
_geom_angle_atom_site_label_3
_geom_angle
C12_1 N11_1 C16_1 121.17(11)
C12_1 N11_1 O11_1 119.46(11)
C16_1 N11_1 O11_1 118.77(11)
N11_1 O11_1 H11_1 102.1(12)
N13_1 C12_1 N12_1 121.35(12)
N13_1 C12_1 N11_1 122.25(12)
N12_1 C12_1 N11_1 116.40(12)
C12_1 N12_1 H12A_1 120.5(14)
C12_1 N12_1 H12B_1 115.8(13)
H12A_1 N12_1 H12B_1 120.6(19)
C12_1 N13_1 C14_1 117.97(11)
N21_1 C14_1 N13_1 116.11(12)
N21_1 C14_1 C15_1 122.32(12)
N13_1 C14_1 C15_1 121.56(12)
C16_1 C15_1 C14_1 118.54(12)
C16_1 C15_1 H15_1 120.7
C14_1 C15_1 H15_1 120.7
N16_1 C16_1 N11_1 116.37(12)
N16_1 C16_1 C15_1 125.80(12)
N11_1 C16_1 C15_1 117.82(12)
C16_1 N16_1 H16A_1 115.9(13)
C16_1 N16_1 H16B_1 117.8(16)
H16A_1 N16_1 H16B_1 122(2)
C14_1 N21_1 C22_1 119.94(12)
C14_1 N21_1 C26_1 119.28(12)
C22_1 N21_1 C26_1 117.11(12)
N21_1 C22_1 C23_1 112.81(13)
N21_1 C22_1 H22A_1 109.0
C23_1 C22_1 H22A_1 109.0
N21_1 C22_1 H22B_1 109.0
C23_1 C22_1 H22B_1 109.0
H22A_1 C22_1 H22B_1 107.8
C24_1 C23_1 C22_1 110.75(15)
C24_1 C23_1 H23A_1 109.5
C22_1 C23_1 H23A_1 109.5
C24_1 C23_1 H23B_1 109.5
C22_1 C23_1 H23B_1 109.5
H23A_1 C23_1 H23B_1 108.1
C23_1 C24_1 C25_1 108.32(14)
C23_1 C24_1 H24A_1 110.0
C25_1 C24_1 H24A_1 110.0
C23_1 C24_1 H24B_1 110.0
C25_1 C24_1 H24B_1 110.0
H24A_1 C24_1 H24B_1 108.4
C24_1 C25_1 C26_1 110.97(14)
C24_1 C25_1 H25A_1 109.4
C26_1 C25_1 H25A_1 109.4
C24_1 C25_1 H25B_1 109.4
C26_1 C25_1 H25B_1 109.4
H25A_1 C25_1 H25B_1 108.0
N21_1 C26_1 C25_1 112.02(14)
N21_1 C26_1 H26A_1 109.2
C25_1 C26_1 H26A_1 109.2
N21_1 C26_1 H26B_1 109.2
C25_1 C26_1 H26B_1 109.2
H26A_1 C26_1 H26B_1 107.9
C12_2 N11_2 C16_2 121.19(12)
C12_2 N11_2 O11_2 119.38(12)
C16_2 N11_2 O11_2 119.36(12)
N11_2 O11_2 H11_2 106.6(11)
N13_2 C12_2 N12_2 120.73(14)
N13_2 C12_2 N11_2 121.63(13)
N12_2 C12_2 N11_2 117.60(13)
C12_2 N12_2 H12A_2 120.3(14)
C12_2 N12_2 H12B_2 122.6(15)
H12A_2 N12_2 H12B_2 114(2)
C12_2 N13_2 C14_2 118.80(13)
N21_2 C14_2 N13_2 115.91(13)
N21_2 C14_2 C15_2 122.29(13)
N13_2 C14_2 C15_2 121.80(13)
C16_2 C15_2 C14_2 118.41(13)
C16_2 C15_2 H15_2 120.8
C14_2 C15_2 H15_2 120.8
N16_2 C16_2 N11_2 116.67(13)
N16_2 C16_2 C15_2 125.35(14)
N11_2 C16_2 C15_2 117.98(14)
C16_2 N16_2 H16B_2 119.6(15)
C16_2 N16_2 H16A_2 118.9(13)
H16B_2 N16_2 H16A_2 111(2)
C14_2 N21_2 C22_2 122.97(14)
C14_2 N21_2 C26_2 121.66(13)
C22_2 N21_2 C26_2 114.02(13)
N21_2 C22_2 C23_2 111.16(16)
N21_2 C22_2 H22A_2 109.4
C23_2 C22_2 H22A_2 109.4
N21_2 C22_2 H22B_2 109.4
C23_2 C22_2 H22B_2 109.4
H22A_2 C22_2 H22B_2 108.0
C22_2 C23_2 C24_2 111.66(15)
C22_2 C23_2 H23A_2 109.3
C24_2 C23_2 H23A_2 109.3
C22_2 C23_2 H23B_2 109.3
C24_2 C23_2 H23B_2 109.3
H23A_2 C23_2 H23B_2 107.9
C25_2 C24_2 C23_2 110.03(14)
C25_2 C24_2 H24A_2 109.7
C23_2 C24_2 H24A_2 109.7
C25_2 C24_2 H24B_2 109.7
C23_2 C24_2 H24B_2 109.7
H24A_2 C24_2 H24B_2 108.2
C26_2 C25_2 C24_2 111.27(17)
C26_2 C25_2 H25A_2 109.4
C24_2 C25_2 H25A_2 109.4
C26_2 C25_2 H25B_2 109.4
C24_2 C25_2 H25B_2 109.4
H25A_2 C25_2 H25B_2 108.0
N21_2 C26_2 C25_2 110.56(14)
N21_2 C26_2 H26A_2 109.5
C25_2 C26_2 H26A_2 109.5
N21_2 C26_2 H26B_2 109.5
C25_2 C26_2 H26B_2 109.5
H26A_2 C26_2 H26B_2 108.1
C12_3 N11_3 C16_3 120.98(12)
C12_3 N11_3 O11_3 119.35(11)
C16_3 N11_3 O11_3 118.28(11)
N11_3 O11_3 H11_3 106.4(13)
N13_3 C12_3 N12_3 121.05(14)
N13_3 C12_3 N11_3 122.28(13)
N12_3 C12_3 N11_3 116.67(13)
C12_3 N12_3 H12A_3 120.3(15)
C12_3 N12_3 H12B_3 118.9(18)
H12A_3 N12_3 H12B_3 121(2)
C12_3 N13_3 C14_3 118.27(12)
N21_3 C14_3 N13_3 115.72(13)
N21_3 C14_3 C15_3 122.41(13)
N13_3 C14_3 C15_3 121.86(12)
C16_3 C15_3 C14_3 118.24(12)
C16_3 C15_3 H15_3 120.9
C14_3 C15_3 H15_3 120.9
N16_3 C16_3 N11_3 116.52(12)
N16_3 C16_3 C15_3 125.42(13)
N11_3 C16_3 C15_3 118.06(13)
C16_3 N16_3 H16B_3 118.3(15)
C16_3 N16_3 H16A_3 115.2(15)
H16B_3 N16_3 H16A_3 126(2)
C14_3 N21_3 C22_3 123.71(13)
C14_3 N21_3 C26_3 122.26(13)
C22_3 N21_3 C26_3 113.74(12)
N21_3 C22_3 C23_3 110.46(15)
N21_3 C22_3 H22A_3 109.6
C23_3 C22_3 H22A_3 109.6
N21_3 C22_3 H22B_3 109.6
C23_3 C22_3 H22B_3 109.6
H22A_3 C22_3 H22B_3 108.1
C22_3 C23_3 C24_3 110.66(15)
C22_3 C23_3 H23A_3 109.5
C24_3 C23_3 H23A_3 109.5
C22_3 C23_3 H23B_3 109.5
C24_3 C23_3 H23B_3 109.5
H23A_3 C23_3 H23B_3 108.1
C25_3 C24_3 C23_3 109.98(14)
C25_3 C24_3 H24A_3 109.7
C23_3 C24_3 H24A_3 109.7
C25_3 C24_3 H24B_3 109.7
C23_3 C24_3 H24B_3 109.7
H24A_3 C24_3 H24B_3 108.2
C24_3 C25_3 C26_3 110.97(16)
C24_3 C25_3 H25A_3 109.4
C26_3 C25_3 H25A_3 109.4
C24_3 C25_3 H25B_3 109.4
C26_3 C25_3 H25B_3 109.4
H25A_3 C25_3 H25B_3 108.0
N21_3 C26_3 C25_3 110.38(14)
N21_3 C26_3 H26A_3 109.6
C25_3 C26_3 H26A_3 109.6
N21_3 C26_3 H26B_3 109.6
C25_3 C26_3 H26B_3 109.6
H26A_3 C26_3 H26B_3 108.1
C16_4 N11_4 C12_4 120.19(13)
C16_4 N11_4 O11_4 117.36(12)
C12_4 N11_4 O11_4 119.64(12)
N11_4 O11_4 H11_4 113.6(17)
N13_4 C12_4 N12_4 121.29(14)
N13_4 C12_4 N11_4 121.90(13)
N12_4 C12_4 N11_4 116.80(15)
C12_4 N12_4 H12A_4 116.6(18)
C12_4 N12_4 H12B_4 116.9(18)
H12A_4 N12_4 H12B_4 120(3)
C12_4 N13_4 C14_4 118.55(13)
N21_4 C14_4 N13_4 116.48(13)
N21_4 C14_4 C15_4 121.82(13)
N13_4 C14_4 C15_4 121.69(13)
C16_4 C15_4 C14_4 118.51(12)
C16_4 C15_4 H15_4 120.7
C14_4 C15_4 H15_4 120.7
N16_4 C16_4 N11_4 117.31(13)
N16_4 C16_4 C15_4 123.85(13)
N11_4 C16_4 C15_4 118.83(12)
C16_4 N16_4 H16A_4 123.0(14)
C16_4 N16_4 H16B_4 121.0(16)
H16A_4 N16_4 H16B_4 113(2)
C14_4 N21_4 C26_4 122.05(14)
C14_4 N21_4 C22_4 120.55(13)
C26_4 N21_4 C22_4 115.13(14)
N21_4 C22_4 C23_4 111.66(15)
N21_4 C22_4 H22A_4 109.3
C23_4 C22_4 H22A_4 109.3
N21_4 C22_4 H22B_4 109.3
C23_4 C22_4 H22B_4 109.3
H22A_4 C22_4 H22B_4 107.9
C24_4 C23_4 C22_4 110.9(2)
C24_4 C23_4 H23A_4 109.5
C22_4 C23_4 H23A_4 109.5
C24_4 C23_4 H23B_4 109.5
C22_4 C23_4 H23B_4 109.5
H23A_4 C23_4 H23B_4 108.0
C23_4 C24_4 C25_4 109.58(17)
C23_4 C24_4 H24A_4 109.8
C25_4 C24_4 H24A_4 109.8
C23_4 C24_4 H24B_4 109.8
C25_4 C24_4 H24B_4 109.8
H24A_4 C24_4 H24B_4 108.2
C26_4 C25_4 C24_4 111.55(17)
C26_4 C25_4 H25A_4 109.3
C24_4 C25_4 H25A_4 109.3
C26_4 C25_4 H25B_4 109.3
C24_4 C25_4 H25B_4 109.3
H25A_4 C25_4 H25B_4 108.0
N21_4 C26_4 C25_4 110.30(17)
N21_4 C26_4 H26A_4 109.6
C25_4 C26_4 H26A_4 109.6
N21_4 C26_4 H26B_4 109.6
C25_4 C26_4 H26B_4 109.6
H26A_4 C26_4 H26B_4 108.1
C11_5 O10_5 H11_1 105.4(8)
O11_5 C11_5 O10_5 125.95(15)
O11_5 C11_5 C12_5 118.45(13)
O10_5 C11_5 C12_5 115.59(13)
O12_5 C12_5 C11_5 110.82(14)
O12_5 C12_5 C13_5 110.43(12)
C11_5 C12_5 C13_5 109.85(12)
O12_5 C12_5 H12A_5 108.6
C11_5 C12_5 H12A_5 108.6
C13_5 C12_5 H12A_5 108.6
C12_5 O12_5 H12_5 106(2)
O13_5 C13_5 C14_5 112.22(11)
O13_5 C13_5 C12_5 108.81(12)
C14_5 C13_5 C12_5 108.39(11)
O13_5 C13_5 H13A_5 109.1
C14_5 C13_5 H13A_5 109.1
C12_5 C13_5 H13A_5 109.1
C13_5 O13_5 H13_5 109.5(18)
O14_5 C14_5 O15_5 124.73(14)
O14_5 C14_5 C13_5 120.74(13)
O15_5 C14_5 C13_5 114.53(12)
C14_5 O15_5 H11_2 115.2(10)
O11_6 C11_6 O10_6 126.39(14)
O11_6 C11_6 C12_6 117.56(14)
O10_6 C11_6 C12_6 116.04(13)
O12_6 C12_6 C13_6 109.96(12)
O12_6 C12_6 C11_6 112.79(13)
C13_6 C12_6 C11_6 111.32(11)
O12_6 C12_6 H12A_6 107.5
C13_6 C12_6 H12A_6 107.5
C11_6 C12_6 H12A_6 107.5
C12_6 O12_6 H12_6 109.8(15)
O13_6 C13_6 C12_6 109.67(15)
O13_6 C13_6 C14_6 109.79(14)
C12_6 C13_6 C14_6 110.00(12)
O13_6 C13_6 H13A_6 109.1
C12_6 C13_6 H13A_6 109.1
C14_6 C13_6 H13A_6 109.1
C13_6 O13_6 H13_6 102(2)
O14_6 C14_6 O15_6 125.31(15)
O14_6 C14_6 C13_6 116.89(15)
O15_6 C14_6 C13_6 117.78(14)

loop_
_geom_bond_atom_site_label_1
_geom_bond_atom_site_label_2
_geom_bond_distance
N11_1 C12_1 1.3645(16)
N11_1 C16_1 1.3691(17)
N11_1 O11_1 1.3799(15)
O11_1 H11_1 1.08(2)
C12_1 N13_1 1.3253(18)
C12_1 N12_1 1.3399(17)
N12_1 H12A_1 0.90(2)
N12_1 H12B_1 0.94(2)
N13_1 C14_1 1.3699(17)
C14_1 N21_1 1.3577(18)
C14_1 C15_1 1.3985(18)
C15_1 C16_1 1.3893(19)
C15_1 H15_1 0.9500
C16_1 N16_1 1.3306(17)
N16_1 H16A_1 0.96(2)
N16_1 H16B_1 0.80(2)
N21_1 C22_1 1.4683(17)
N21_1 C26_1 1.4753(19)
C22_1 C23_1 1.523(2)
C22_1 H22A_1 0.9900
C22_1 H22B_1 0.9900
C23_1 C24_1 1.519(3)
C23_1 H23A_1 0.9900
C23_1 H23B_1 0.9900
C24_1 C25_1 1.521(2)
C24_1 H24A_1 0.9900
C24_1 H24B_1 0.9900
C25_1 C26_1 1.527(2)
C25_1 H25A_1 0.9900
C25_1 H25B_1 0.9900
C26_1 H26A_1 0.9900
C26_1 H26B_1 0.9900
N11_2 C12_2 1.3644(19)
N11_2 C16_2 1.3765(19)
N11_2 O11_2 1.3821(14)
O11_2 H11_2 1.13(2)
C12_2 N13_2 1.3254(18)
C12_2 N12_2 1.338(2)
N12_2 H12A_2 0.92(3)
N12_2 H12B_2 0.86(2)
N13_2 C14_2 1.3569(19)
C14_2 N21_2 1.3565(18)
C14_2 C15_2 1.398(2)
C15_2 C16_2 1.384(2)
C15_2 H15_2 0.9500
C16_2 N16_2 1.337(2)
N16_2 H16B_2 0.88(2)
N16_2 H16A_2 0.92(2)
N21_2 C22_2 1.459(2)
N21_2 C26_2 1.463(2)
C22_2 C23_2 1.522(3)
C22_2 H22A_2 0.9900
C22_2 H22B_2 0.9900
C23_2 C24_2 1.522(2)
C23_2 H23A_2 0.9900
C23_2 H23B_2 0.9900
C24_2 C25_2 1.517(3)
C24_2 H24A_2 0.9900
C24_2 H24B_2 0.9900
C25_2 C26_2 1.514(3)
C25_2 H25A_2 0.9900
C25_2 H25B_2 0.9900
C26_2 H26A_2 0.9900
C26_2 H26B_2 0.9900
N11_3 C12_3 1.3670(18)
N11_3 C16_3 1.3751(18)
N11_3 O11_3 1.3868(14)
O11_3 H11_3 0.95(3)
C12_3 N13_3 1.3167(18)
C12_3 N12_3 1.3370(19)
N12_3 H12A_3 0.91(3)
N12_3 H12B_3 0.78(3)
N13_3 C14_3 1.3652(18)
C14_3 N21_3 1.3528(18)
C14_3 C15_3 1.407(2)
C15_3 C16_3 1.3808(18)
C15_3 H15_3 0.9500
C16_3 N16_3 1.3312(19)
N16_3 H16B_3 0.86(2)
N16_3 H16A_3 0.86(2)
N21_3 C22_3 1.462(2)
N21_3 C26_3 1.465(2)
C22_3 C23_3 1.529(3)
C22_3 H22A_3 0.9900
C22_3 H22B_3 0.9900
C23_3 C24_3 1.533(3)
C23_3 H23A_3 0.9900
C23_3 H23B_3 0.9900
C24_3 C25_3 1.520(3)
C24_3 H24A_3 0.9900
C24_3 H24B_3 0.9900
C25_3 C26_3 1.528(3)
C25_3 H25A_3 0.9900
C25_3 H25B_3 0.9900
C26_3 H26A_3 0.9900
C26_3 H26B_3 0.9900
N11_4 C16_4 1.3727(17)
N11_4 C12_4 1.3773(19)
N11_4 O11_4 1.3839(17)
O11_4 H11_4 0.88(3)
C12_4 N13_4 1.321(2)
C12_4 N12_4 1.3410(19)
N12_4 H12A_4 0.84(3)
N12_4 H12B_4 0.84(3)
N13_4 C14_4 1.3683(18)
C14_4 N21_4 1.354(2)
C14_4 C15_4 1.3936(19)
C15_4 C16_4 1.376(2)
C15_4 H15_4 0.9500
C16_4 N16_4 1.3308(19)
N16_4 H16A_4 0.92(2)
N16_4 H16B_4 0.83(2)
N21_4 C26_4 1.464(2)
N21_4 C22_4 1.467(2)
C22_4 C23_4 1.517(3)
C22_4 H22A_4 0.9900
C22_4 H22B_4 0.9900
C23_4 C24_4 1.515(3)
C23_4 H23A_4 0.9900
C23_4 H23B_4 0.9900
C24_4 C25_4 1.535(3)
C24_4 H24A_4 0.9900
C24_4 H24B_4 0.9900
C25_4 C26_4 1.520(3)
C25_4 H25A_4 0.9900
C25_4 H25B_4 0.9900
C26_4 H26A_4 0.9900
C26_4 H26B_4 0.9900
O10_5 C11_5 1.2776(17)
O10_5 H11_1 1.40(2)
C11_5 O11_5 1.2454(19)
C11_5 C12_5 1.528(2)
C12_5 O12_5 1.405(2)
C12_5 C13_5 1.5330(19)
C12_5 H12A_5 1.0000
O12_5 H12_5 0.80(4)
C13_5 O13_5 1.4098(18)
C13_5 C14_5 1.526(2)
C13_5 H13A_5 1.0000
O13_5 H13_5 0.77(3)
C14_5 O14_5 1.2372(17)
C14_5 O15_5 1.2809(19)
O15_5 H11_2 1.34(2)
O10_6 C11_6 1.263(2)
C11_6 O11_6 1.2501(18)
C11_6 C12_6 1.529(2)
C12_6 O12_6 1.4180(18)
C12_6 C13_6 1.523(2)
C12_6 H12A_6 1.0000
O12_6 H12_6 0.90(3)
C13_6 O13_6 1.421(2)
C13_6 C14_6 1.534(2)
C13_6 H13A_6 1.0000
O13_6 H13_6 0.92(3)
C14_6 O14_6 1.246(2)
C14_6 O15_6 1.261(2)

loop_
_geom_hbond_atom_site_label_D
_geom_hbond_atom_site_label_H
_geom_hbond_atom_site_label_A
_geom_hbond_distance_DH
_geom_hbond_distance_HA
_geom_hbond_distance_DA
_geom_hbond_angle_DHA
_geom_hbond_site_symmetry_A
O11_1 H11_1 O10_5 1.08(2) 1.40(2) 2.4665(16) 168.1(19) .
O11_2 H11_2 O15_5 1.13(2) 1.34(2) 2.4539(17) 170(2) .
O11_3 H11_3 O10_6 0.95(3) 1.59(2) 2.5337(16) 172(2) .
O11_4 H11_4 O15_6 0.88(3) 1.66(3) 2.5310(17) 169(2) .
O12_5 H12_5 O11_5 0.80(4) 2.14(3) 2.6300(19) 120(3) .
O12_6 H12_6 O11_2 0.90(3) 2.18(3) 2.9512(17) 145(2) 1_565
O13_5 H13_5 O12_6 0.77(3) 1.99(3) 2.7591(18) 172(3) .
O13_6 H13_6 O14_6 0.92(3) 1.97(4) 2.608(2) 125(3) .
N12_1 H12A_1 N13_1 0.90(2) 2.15(2) 3.0375(17) 167(2) 2_655
N12_2 H12A_2 O11_5 0.92(3) 2.10(3) 2.991(2) 165(2) 1_545
N12_3 H12A_3 O15_6 0.91(3) 2.05(3) 2.930(2) 160(2) 1_565
N12_4 H12A_4 O1S 0.84(3) 2.11(3) 2.935(3) 168(2) .
N12_1 H12B_1 O11_5 0.94(2) 2.25(2) 3.1056(18) 151(2) .
N12_2 H12B_2 O10_6 0.86(2) 2.29(2) 3.1271(18) 167(2) 1_545
N12_3 H12B_3 O15_5 0.78(3) 2.22(2) 2.9275(18) 152(2) 1_565
N12_4 H12B_4 O14_6 0.84(3) 2.18(3) 2.892(2) 143(3) .
N16_1 H16A_1 O11_6 0.96(2) 2.10(2) 2.9118(16) 141.4(17) .
N16_2 H16A_2 O11_6 0.92(2) 2.21(2) 3.0796(19) 157(2) 3_445
N16_3 H16A_3 O13_5 0.86(2) 1.97(2) 2.8279(18) 179(3) 3
N16_4 H16A_4 O11_4 0.92(2) 2.37(2) 2.6311(17) 96.3(16) .
N16_1 H16B_1 O14_5 0.80(2) 2.07(2) 2.8501(16) 166(2) 3
N16_4 H16B_4 O11_6 0.83(2) 2.07(2) 2.8844(17) 169(2) 3_445

loop_
_geom_torsion_atom_site_label_1
_geom_torsion_atom_site_label_2
_geom_torsion_atom_site_label_3
_geom_torsion_atom_site_label_4
_geom_torsion
C16_1 N11_1 C12_1 N13_1 6.9(2)
O11_1 N11_1 C12_1 N13_1 178.01(13)
C16_1 N11_1 C12_1 N12_1 -172.73(14)
O11_1 N11_1 C12_1 N12_1 -1.7(2)
N12_1 C12_1 N13_1 C14_1 179.04(14)
N11_1 C12_1 N13_1 C14_1 -0.6(2)
C12_1 N13_1 C14_1 N21_1 172.59(14)
C12_1 N13_1 C14_1 C15_1 -6.6(2)
N21_1 C14_1 C15_1 C16_1 -171.63(14)
N13_1 C14_1 C15_1 C16_1 7.5(2)
C12_1 N11_1 C16_1 N16_1 173.53(14)
O11_1 N11_1 C16_1 N16_1 2.40(19)
C12_1 N11_1 C16_1 C15_1 -5.8(2)
O11_1 N11_1 C16_1 C15_1 -176.89(12)
C14_1 C15_1 C16_1 N16_1 179.56(15)
C14_1 C15_1 C16_1 N11_1 -1.2(2)
N13_1 C14_1 N21_1 C22_1 16.5(2)
C15_1 C14_1 N21_1 C22_1 -164.36(14)
N13_1 C14_1 N21_1 C26_1 174.25(13)
C15_1 C14_1 N21_1 C26_1 -6.6(2)
C14_1 N21_1 C22_1 C23_1 -156.65(15)
C26_1 N21_1 C22_1 C23_1 45.1(2)
N21_1 C22_1 C23_1 C24_1 -52.02(19)
C22_1 C23_1 C24_1 C25_1 59.80(19)
C23_1 C24_1 C25_1 C26_1 -60.3(2)
C14_1 N21_1 C26_1 C25_1 156.56(14)
C22_1 N21_1 C26_1 C25_1 -45.03(19)
C24_1 C25_1 C26_1 N21_1 52.29(19)
C16_2 N11_2 C12_2 N13_2 -3.4(2)
O11_2 N11_2 C12_2 N13_2 173.27(13)
C16_2 N11_2 C12_2 N12_2 174.09(13)
O11_2 N11_2 C12_2 N12_2 -9.2(2)
N12_2 C12_2 N13_2 C14_2 -177.46(14)
N11_2 C12_2 N13_2 C14_2 0.0(2)
C12_2 N13_2 C14_2 N21_2 -176.10(14)
C12_2 N13_2 C14_2 C15_2 3.9(2)
N21_2 C14_2 C15_2 C16_2 175.66(15)
N13_2 C14_2 C15_2 C16_2 -4.4(2)
C12_2 N11_2 C16_2 N16_2 -178.01(13)
O11_2 N11_2 C16_2 N16_2 5.3(2)
C12_2 N11_2 C16_2 C15_2 2.9(2)
O11_2 N11_2 C16_2 C15_2 -173.85(13)
C14_2 C15_2 C16_2 N16_2 -178.13(15)
C14_2 C15_2 C16_2 N11_2 0.9(2)
N13_2 C14_2 N21_2 C22_2 -174.79(17)
C15_2 C14_2 N21_2 C22_2 5.2(3)
N13_2 C14_2 N21_2 C26_2 -8.8(2)
C15_2 C14_2 N21_2 C26_2 171.13(16)
C14_2 N21_2 C22_2 C23_2 -137.99(17)
C26_2 N21_2 C22_2 C23_2 55.1(2)
N21_2 C22_2 C23_2 C24_2 -53.0(2)
C22_2 C23_2 C24_2 C25_2 53.4(2)
C23_2 C24_2 C25_2 C26_2 -54.9(2)
C14_2 N21_2 C26_2 C25_2 136.38(17)
C22_2 N21_2 C26_2 C25_2 -56.5(2)
C24_2 C25_2 C26_2 N21_2 55.9(2)
C16_3 N11_3 C12_3 N13_3 -6.1(2)
O11_3 N11_3 C12_3 N13_3 -172.44(13)
C16_3 N11_3 C12_3 N12_3 174.97(14)
O11_3 N11_3 C12_3 N12_3 8.6(2)
N12_3 C12_3 N13_3 C14_3 -179.18(15)
N11_3 C12_3 N13_3 C14_3 1.9(2)
C12_3 N13_3 C14_3 N21_3 -179.02(14)
C12_3 N13_3 C14_3 C15_3 1.7(2)
N21_3 C14_3 C15_3 C16_3 179.56(15)
N13_3 C14_3 C15_3 C16_3 -1.2(2)
C12_3 N11_3 C16_3 N16_3 -173.81(13)
O11_3 N11_3 C16_3 N16_3 -7.32(19)
C12_3 N11_3 C16_3 C15_3 6.4(2)
O11_3 N11_3 C16_3 C15_3 172.85(12)
C14_3 C15_3 C16_3 N16_3 177.38(14)
C14_3 C15_3 C16_3 N11_3 -2.8(2)
N13_3 C14_3 N21_3 C22_3 177.22(16)
C15_3 C14_3 N21_3 C22_3 -3.5(3)
N13_3 C14_3 N21_3 C26_3 3.8(2)
C15_3 C14_3 N21_3 C26_3 -176.92(15)
C14_3 N21_3 C22_3 C23_3 128.64(17)
C26_3 N21_3 C22_3 C23_3 -57.42(19)
N21_3 C22_3 C23_3 C24_3 55.39(19)
C22_3 C23_3 C24_3 C25_3 -55.0(2)
C23_3 C24_3 C25_3 C26_3 55.1(2)
C14_3 N21_3 C26_3 C25_3 -128.62(16)
C22_3 N21_3 C26_3 C25_3 57.34(19)
C24_3 C25_3 C26_3 N21_3 -55.55(18)
C16_4 N11_4 C12_4 N13_4 -6.9(2)
O11_4 N11_4 C12_4 N13_4 -167.45(15)
C16_4 N11_4 C12_4 N12_4 172.97(15)
O11_4 N11_4 C12_4 N12_4 12.4(2)
N12_4 C12_4 N13_4 C14_4 -176.55(17)
N11_4 C12_4 N13_4 C14_4 3.3(2)
C12_4 N13_4 C14_4 N21_4 -177.87(16)
C12_4 N13_4 C14_4 C15_4 0.8(2)
N21_4 C14_4 C15_4 C16_4 177.21(15)
N13_4 C14_4 C15_4 C16_4 -1.4(2)
C12_4 N11_4 C16_4 N16_4 -172.57(15)
O11_4 N11_4 C16_4 N16_4 -11.6(2)
C12_4 N11_4 C16_4 C15_4 6.1(2)
O11_4 N11_4 C16_4 C15_4 167.06(13)
C14_4 C15_4 C16_4 N16_4 176.51(15)
C14_4 C15_4 C16_4 N11_4 -2.1(2)
N13_4 C14_4 N21_4 C26_4 178.39(16)
C15_4 C14_4 N21_4 C26_4 -0.3(3)
N13_4 C14_4 N21_4 C22_4 -19.6(2)
C15_4 C14_4 N21_4 C22_4 161.75(17)
C14_4 N21_4 C22_4 C23_4 142.88(19)
C26_4 N21_4 C22_4 C23_4 -53.9(2)
N21_4 C22_4 C23_4 C24_4 54.0(2)
C22_4 C23_4 C24_4 C25_4 -55.4(3)
C23_4 C24_4 C25_4 C26_4 56.2(3)
C14_4 N21_4 C26_4 C25_4 -143.44(17)
C22_4 N21_4 C26_4 C25_4 53.6(2)
C24_4 C25_4 C26_4 N21_4 -54.3(2)
O11_5 C11_5 C12_5 O12_5 -0.9(2)
O10_5 C11_5 C12_5 O12_5 178.21(14)
O11_5 C11_5 C12_5 C13_5 -123.18(15)
O10_5 C11_5 C12_5 C13_5 55.92(18)
O12_5 C12_5 C13_5 O13_5 -63.66(17)
C11_5 C12_5 C13_5 O13_5 58.86(16)
O12_5 C12_5 C13_5 C14_5 58.64(17)
C11_5 C12_5 C13_5 C14_5 -178.84(12)
O13_5 C13_5 C14_5 O14_5 6.72(17)
C12_5 C13_5 C14_5 O14_5 -113.47(14)
O13_5 C13_5 C14_5 O15_5 -174.06(12)
C12_5 C13_5 C14_5 O15_5 65.75(15)
O11_6 C11_6 C12_6 O12_6 -178.07(12)
O10_6 C11_6 C12_6 O12_6 0.88(17)
O11_6 C11_6 C12_6 C13_6 57.77(18)
O10_6 C11_6 C12_6 C13_6 -123.28(15)
O12_6 C12_6 C13_6 O13_6 -75.95(17)
C11_6 C12_6 C13_6 O13_6 49.80(18)
O12_6 C12_6 C13_6 C14_6 44.89(19)
C11_6 C12_6 C13_6 C14_6 170.64(14)
O13_6 C13_6 C14_6 O14_6 -15.0(2)
C12_6 C13_6 C14_6 O14_6 -135.75(17)
O13_6 C13_6 C14_6 O15_6 163.76(15)
C12_6 C13_6 C14_6 O15_6 43.0(2)
